data_4025899
loop_
_publ_author_name
'Ming Li'
'Yan-Li Hou'
'Li-Rong Wen'
'Fu-Meng Gong'

_publ_section_title
;
 Reactivity of Functionalized N,S-Ketene Acetal: Regioselective
 Construction of Tetrahydrobenzo[b]pyran and Chromeno[2,3-b]quinoline
 Derivatives
;
_journal_name_full 'Journal of Organic Chemistry'
_journal_page_first 8522
_journal_page_last 8532
_journal_paper_doi 10.1021/jo101902z
_journal_volume 75
_journal_year 2010
_chemical_formula_sum 'C33 H29 Cl2 N O4'
_chemical_formula_weight 574.47
_chemical_name_systematic
; 
 ? 
;
_space_group_IT_number 14
_symmetry_cell_setting monoclinic
_symmetry_space_group_name_Hall '-P 2yn'
_symmetry_space_group_name_H-M 'P 1 21/n 1'
_atom_sites_solution_hydrogens geom
_atom_sites_solution_primary direct
_atom_sites_solution_secondary difmap
_audit_creation_method SHELXL-97
_cell_angle_alpha 90.00
_cell_angle_beta 95.522(2)
_cell_angle_gamma 90.00
_cell_formula_units_Z 4
_cell_length_a 11.6971(13)
_cell_length_b 14.5521(15)
_cell_length_c 17.317(2)
_cell_measurement_reflns_used 766
_cell_measurement_temperature 273(2)
_cell_measurement_theta_max 18.86
_cell_measurement_theta_min 2.20
_cell_volume 2934.0(6)
_computing_cell_refinement 'Bruker SMART'
_computing_data_collection 'Bruker SMART'
_computing_data_reduction 'Bruker SAINT'
_computing_molecular_graphics 'Bruker SHELXTL'
_computing_publication_material 'Bruker SHELXTL'
_computing_structure_refinement 'SHELXL-97 (Sheldrick, 1997)'
_computing_structure_solution 'SHELXS-97 (Sheldrick, 1990)'
_diffrn_ambient_temperature 273(2)
_diffrn_measured_fraction_theta_full 1.000
_diffrn_measured_fraction_theta_max 1.000
_diffrn_measurement_device_type 'CCD area detector'
_diffrn_measurement_method 'phi and omega scans'
_diffrn_radiation_monochromator graphite
_diffrn_radiation_source 'fine-focus sealed tube'
_diffrn_radiation_type MoK\a
_diffrn_radiation_wavelength 0.71073
_diffrn_reflns_av_R_equivalents 0.0867
_diffrn_reflns_av_sigmaI/netI 0.1212
_diffrn_reflns_limit_h_max 13
_diffrn_reflns_limit_h_min -13
_diffrn_reflns_limit_k_max 13
_diffrn_reflns_limit_k_min -17
_diffrn_reflns_limit_l_max 14
_diffrn_reflns_limit_l_min -20
_diffrn_reflns_number 14898
_diffrn_reflns_theta_full 25.05
_diffrn_reflns_theta_max 25.05
_diffrn_reflns_theta_min 1.83
_exptl_absorpt_coefficient_mu 0.259
_exptl_absorpt_correction_T_max 0.9846
_exptl_absorpt_correction_T_min 0.9695
_exptl_absorpt_correction_type none
_exptl_crystal_density_diffrn 1.301
_exptl_crystal_density_method 'not measured'
_exptl_crystal_F_000 1200
_exptl_crystal_size_max 0.12
_exptl_crystal_size_mid 0.08
_exptl_crystal_size_min 0.06
_refine_diff_density_max 0.246
_refine_diff_density_min -0.225
_refine_diff_density_rms 0.050
_refine_ls_extinction_coef 0.0038(9)
_refine_ls_extinction_expression Fc^*^=kFc[1+0.001xFc^2^\l^3^/sin(2\q)]^-1/4^
_refine_ls_extinction_method SHELXL
_refine_ls_goodness_of_fit_ref 1.000
_refine_ls_hydrogen_treatment constr
_refine_ls_matrix_type full
_refine_ls_number_parameters 362
_refine_ls_number_reflns 5193
_refine_ls_number_restraints 0
_refine_ls_restrained_S_all 1.000
_refine_ls_R_factor_all 0.1718
_refine_ls_R_factor_gt 0.0644
_refine_ls_shift/su_max 0.001
_refine_ls_shift/su_mean 0.000
_refine_ls_structure_factor_coef Fsqd
_refine_ls_weighting_details 'calc w=1/[\s^2^(Fo^2^)+(0.0674P)^2^+0.0000P] where P=(Fo^2^+2Fc^2^)/3'
_refine_ls_weighting_scheme calc
_refine_ls_wR_factor_gt 0.1443
_refine_ls_wR_factor_ref 0.1993
_reflns_number_gt 2087
_reflns_number_total 5193
_reflns_threshold_expression >2sigma(I)
_cod_data_source_file jo101902z_si_001.cif
_cod_data_source_block 080415a
_cod_depositor_comments
;
The following automatic conversions were performed:

'_symmetry_cell_setting' value 'Monoclinic' changed to 'monoclinic'
according to the built-in table from CIF Core dictionary named
'cif_core.dic' version 2.4.1 from 2010-06-29.

Automatic conversion script
Id: cif_fix_values 1646 2011-03-28 12:23:43Z adriana 
;
_cod_original_cell_volume 2933.9(6)
_cod_database_code 4025899

loop_
_symmetry_equiv_pos_as_xyz
'x, y, z'
'-x+1/2, y+1/2, -z+1/2'
'-x, -y, -z'
'x-1/2, -y-1/2, z-1/2'

loop_
_atom_site_label
_atom_site_type_symbol
_atom_site_fract_x
_atom_site_fract_y
_atom_site_fract_z
_atom_site_U_iso_or_equiv
_atom_site_adp_type
_atom_site_occupancy
_atom_site_symmetry_multiplicity
_atom_site_calc_flag
_atom_site_refinement_flags
_atom_site_disorder_assembly
_atom_site_disorder_group
Cl1 Cl 0.40598(16) 0.43633(12) 0.60075(12) 0.1374(8) Uani 1 1 d . . .
Cl2 Cl 0.74203(11) 0.41740(11) 1.19175(8) 0.0914(6) Uani 1 1 d . . .
O1 O 0.5954(3) -0.0001(2) 0.7089(2) 0.0730(10) Uani 1 1 d . . .
O2 O 0.9119(2) 0.18025(19) 0.80416(18) 0.0580(8) Uani 1 1 d . . .
O3 O 0.5868(2) 0.2202(2) 0.94407(18) 0.0678(9) Uani 1 1 d . . .
O4 O 0.6323(5) 0.9441(4) 0.9024(4) 0.176(3) Uani 1 1 d . . .
N1 N 0.9269(3) 0.2604(2) 0.9158(2) 0.0503(9) Uani 1 1 d . . .
C1 C 0.6962(4) 0.0206(3) 0.7094(3) 0.0547(12) Uani 1 1 d . . .
C2 C 0.7450(4) 0.0971(3) 0.7570(3) 0.0501(11) Uani 1 1 d . . .
C3 C 0.8572(4) 0.1133(3) 0.7565(3) 0.0513(11) Uani 1 1 d . . .
C4 C 0.9384(4) 0.0684(3) 0.7081(3) 0.0589(12) Uani 1 1 d . . .
H4A H 0.9832 0.0233 0.7392 0.071 Uiso 1 1 calc R . .
H4B H 0.9911 0.1141 0.6914 0.071 Uiso 1 1 calc R . .
C5 C 0.8783(4) 0.0208(3) 0.6366(3) 0.0554(12) Uani 1 1 d . . .
C6 C 0.7772(4) -0.0322(3) 0.6626(3) 0.0659(14) Uani 1 1 d . . .
H6A H 0.7330 -0.0565 0.6168 0.079 Uiso 1 1 calc R . .
H6B H 0.8068 -0.0843 0.6933 0.079 Uiso 1 1 calc R . .
C7 C 0.8350(4) 0.0925(3) 0.5751(3) 0.0800(15) Uani 1 1 d . . .
H7A H 0.7979 0.0617 0.5305 0.120 Uiso 1 1 calc R . .
H7B H 0.8989 0.1275 0.5601 0.120 Uiso 1 1 calc R . .
H7C H 0.7813 0.1330 0.5963 0.120 Uiso 1 1 calc R . .
C8 C 0.9629(4) -0.0434(3) 0.6027(3) 0.0749(15) Uani 1 1 d . . .
H8A H 0.9867 -0.0900 0.6400 0.112 Uiso 1 1 calc R . .
H8B H 1.0287 -0.0090 0.5902 0.112 Uiso 1 1 calc R . .
H8C H 0.9267 -0.0716 0.5566 0.112 Uiso 1 1 calc R . .
C9 C 0.6687(3) 0.1541(3) 0.8023(2) 0.0501(11) Uani 1 1 d . . .
H9 H 0.6139 0.1133 0.8247 0.060 Uiso 1 1 calc R . .
C10 C 0.7412(3) 0.2006(3) 0.8678(3) 0.0495(11) Uani 1 1 d . . .
C11 C 0.8543(4) 0.2137(3) 0.8632(3) 0.0512(12) Uani 1 1 d . . .
C12 C 0.6014(4) 0.2247(3) 0.7512(3) 0.0547(12) Uani 1 1 d . . .
C13 C 0.4861(4) 0.2376(3) 0.7551(3) 0.0683(14) Uani 1 1 d . . .
H13 H 0.4474 0.2021 0.7889 0.082 Uiso 1 1 calc R . .
C14 C 0.4258(5) 0.3040(4) 0.7086(4) 0.0839(17) Uani 1 1 d . . .
H14 H 0.3477 0.3126 0.7120 0.101 Uiso 1 1 calc R . .
C15 C 0.4813(6) 0.3557(4) 0.6587(4) 0.0850(18) Uani 1 1 d . . .
C16 C 0.5966(5) 0.3444(3) 0.6541(3) 0.0778(15) Uani 1 1 d . . .
H16 H 0.6348 0.3802 0.6203 0.093 Uiso 1 1 calc R . .
C17 C 0.6559(4) 0.2788(3) 0.7005(3) 0.0636(13) Uani 1 1 d . . .
H17 H 0.7343 0.2712 0.6974 0.076 Uiso 1 1 calc R . .
C18 C 0.6894(4) 0.2332(3) 0.9349(3) 0.0522(12) Uani 1 1 d . . .
C19 C 0.7661(3) 0.2853(3) 0.9911(3) 0.0496(11) Uani 1 1 d . . .
C20 C 0.8815(3) 0.2991(3) 0.9796(3) 0.0494(11) Uani 1 1 d . . .
C21 C 1.0500(3) 0.2602(3) 0.9106(3) 0.0514(12) Uani 1 1 d . . .
C22 C 1.1125(4) 0.1893(3) 0.9449(3) 0.0685(14) Uani 1 1 d . . .
H22 H 1.0767 0.1416 0.9691 0.082 Uiso 1 1 calc R . .
C23 C 1.2309(5) 0.1902(4) 0.9428(4) 0.0873(18) Uani 1 1 d . . .
H23 H 1.2749 0.1422 0.9651 0.105 Uiso 1 1 calc R . .
C24 C 1.2830(5) 0.2606(5) 0.9085(4) 0.092(2) Uani 1 1 d . . .
H24 H 1.3625 0.2615 0.9084 0.111 Uiso 1 1 calc R . .
C25 C 1.2185(5) 0.3299(4) 0.8741(4) 0.0882(18) Uani 1 1 d . . .
H25 H 1.2543 0.3773 0.8496 0.106 Uiso 1 1 calc R . .
C26 C 1.1006(4) 0.3308(3) 0.8752(3) 0.0704(14) Uani 1 1 d . . .
H26 H 1.0568 0.3786 0.8523 0.084 Uiso 1 1 calc R . .
C27 C 0.9505(4) 0.3529(3) 1.0332(3) 0.0575(12) Uani 1 1 d . . .
H27 H 1.0272 0.3627 1.0256 0.069 Uiso 1 1 calc R . .
C28 C 0.9066(4) 0.3905(3) 1.0958(3) 0.0665(14) Uani 1 1 d . . .
H28 H 0.9524 0.4267 1.1305 0.080 Uiso 1 1 calc R . .
C29 C 0.7931(4) 0.3745(3) 1.1074(3) 0.0649(13) Uani 1 1 d . . .
C30 C 0.7232(4) 0.3233(3) 1.0561(3) 0.0593(12) Uani 1 1 d . . .
H30 H 0.6468 0.3140 1.0647 0.071 Uiso 1 1 calc R . .
C31 C 0.5020(11) 0.8349(5) 0.8543(7) 0.244(7) Uani 1 1 d . . .
H31A H 0.5522 0.8179 0.8160 0.366 Uiso 1 1 calc R . .
H31B H 0.4242 0.8369 0.8308 0.366 Uiso 1 1 calc R . .
H31C H 0.5080 0.7905 0.8955 0.366 Uiso 1 1 calc R . .
C32 C 0.5328(7) 0.9205(7) 0.8839(5) 0.129(3) Uani 1 1 d . . .
C33 C 0.4434(7) 0.9909(5) 0.8910(6) 0.185(4) Uani 1 1 d . . .
H33A H 0.4788 1.0503 0.8974 0.277 Uiso 1 1 calc R . .
H33B H 0.4027 0.9774 0.9352 0.277 Uiso 1 1 calc R . .
H33C H 0.3907 0.9907 0.8449 0.277 Uiso 1 1 calc R . .

loop_
_atom_site_aniso_label
_atom_site_aniso_U_11
_atom_site_aniso_U_22
_atom_site_aniso_U_33
_atom_site_aniso_U_23
_atom_site_aniso_U_13
_atom_site_aniso_U_12
Cl1 0.1524(16) 0.1228(14) 0.1275(17) 0.0159(12) -0.0351(13) 0.0582(12)
Cl2 0.0720(9) 0.1349(13) 0.0668(9) -0.0317(9) 0.0040(7) 0.0174(8)
O1 0.056(2) 0.074(2) 0.085(3) -0.0102(18) -0.0129(18) -0.0129(17)
O2 0.0481(17) 0.071(2) 0.055(2) -0.0164(17) 0.0047(16) -0.0102(15)
O3 0.0434(19) 0.093(2) 0.068(2) -0.0085(18) 0.0062(17) -0.0089(16)
O4 0.137(5) 0.209(6) 0.183(6) 0.055(5) 0.014(5) 0.024(4)
N1 0.039(2) 0.063(2) 0.048(2) -0.0078(19) 0.0017(18) -0.0065(17)
C1 0.053(3) 0.050(3) 0.059(3) 0.003(2) -0.010(2) -0.004(2)
C2 0.050(3) 0.051(3) 0.047(3) 0.002(2) -0.007(2) -0.005(2)
C3 0.053(3) 0.053(3) 0.046(3) -0.006(2) -0.003(2) -0.004(2)
C4 0.059(3) 0.063(3) 0.054(3) -0.005(2) 0.003(2) 0.006(2)
C5 0.065(3) 0.050(3) 0.049(3) -0.003(2) -0.002(2) -0.002(2)
C6 0.073(3) 0.060(3) 0.062(3) -0.002(3) -0.008(3) 0.000(3)
C7 0.098(4) 0.084(4) 0.056(3) 0.011(3) -0.001(3) 0.011(3)
C8 0.082(3) 0.071(3) 0.072(4) -0.019(3) 0.009(3) 0.008(3)
C9 0.044(2) 0.054(3) 0.051(3) -0.003(2) -0.001(2) -0.008(2)
C10 0.046(3) 0.055(3) 0.046(3) -0.001(2) -0.006(2) -0.002(2)
C11 0.045(3) 0.055(3) 0.051(3) -0.001(2) -0.005(2) -0.003(2)
C12 0.045(3) 0.057(3) 0.059(3) -0.012(3) -0.011(2) 0.000(2)
C13 0.055(3) 0.083(4) 0.065(3) -0.012(3) 0.001(3) 0.003(3)
C14 0.063(4) 0.100(4) 0.084(5) -0.019(4) -0.015(3) 0.024(3)
C15 0.097(5) 0.081(4) 0.073(4) -0.010(3) -0.014(4) 0.032(4)
C16 0.098(4) 0.067(3) 0.066(4) -0.002(3) -0.003(3) 0.009(3)
C17 0.060(3) 0.064(3) 0.065(3) -0.004(3) -0.005(3) 0.000(3)
C18 0.044(3) 0.064(3) 0.048(3) 0.003(2) -0.003(2) -0.001(2)
C19 0.045(3) 0.059(3) 0.045(3) 0.004(2) 0.002(2) 0.006(2)
C20 0.045(3) 0.058(3) 0.045(3) 0.002(2) 0.001(2) 0.003(2)
C21 0.043(3) 0.060(3) 0.049(3) -0.011(2) -0.005(2) -0.001(2)
C22 0.053(3) 0.073(3) 0.078(4) -0.001(3) 0.002(3) 0.008(3)
C23 0.064(4) 0.102(5) 0.092(5) -0.012(4) -0.010(3) 0.028(3)
C24 0.048(3) 0.132(6) 0.097(5) -0.044(4) 0.010(3) -0.004(4)
C25 0.067(4) 0.102(5) 0.098(5) -0.010(4) 0.023(3) -0.027(3)
C26 0.057(3) 0.076(4) 0.078(4) 0.000(3) 0.008(3) -0.009(3)
C27 0.044(3) 0.070(3) 0.058(3) -0.006(3) 0.001(2) 0.004(2)
C28 0.051(3) 0.088(4) 0.059(3) -0.019(3) -0.006(3) 0.007(3)
C29 0.056(3) 0.090(4) 0.047(3) -0.011(3) -0.001(3) 0.021(3)
C30 0.052(3) 0.076(3) 0.049(3) 0.002(3) -0.001(3) 0.003(2)
C31 0.415(17) 0.085(6) 0.260(13) -0.034(7) 0.186(12) -0.077(8)
C32 0.086(5) 0.176(9) 0.129(7) 0.060(6) 0.026(5) 0.013(6)
C33 0.132(7) 0.175(8) 0.255(12) 0.027(8) 0.062(7) 0.046(6)

loop_
_atom_type_symbol
_atom_type_description
_atom_type_scat_dispersion_real
_atom_type_scat_dispersion_imag
_atom_type_scat_source
C C 0.0033 0.0016 'International Tables Vol C Tables 4.2.6.8 and 6.1.1.4'
H H 0.0000 0.0000 'International Tables Vol C Tables 4.2.6.8 and 6.1.1.4'
N N 0.0061 0.0033 'International Tables Vol C Tables 4.2.6.8 and 6.1.1.4'
O O 0.0106 0.0060 'International Tables Vol C Tables 4.2.6.8 and 6.1.1.4'
Cl Cl 0.1484 0.1585 'International Tables Vol C Tables 4.2.6.8 and 6.1.1.4'

loop_
_geom_angle_atom_site_label_1
_geom_angle_atom_site_label_2
_geom_angle_atom_site_label_3
_geom_angle
_geom_angle_site_symmetry_1
_geom_angle_site_symmetry_3
_geom_angle_publ_flag
C11 O2 C3 117.5(3) . . ?
C11 N1 C20 118.1(4) . . ?
C11 N1 C21 121.0(4) . . ?
C20 N1 C21 120.5(3) . . ?
O1 C1 C2 121.1(4) . . ?
O1 C1 C6 121.8(4) . . ?
C2 C1 C6 117.1(4) . . ?
C3 C2 C1 117.4(4) . . ?
C3 C2 C9 122.8(4) . . ?
C1 C2 C9 119.7(4) . . ?
C2 C3 O2 121.1(4) . . ?
C2 C3 C4 127.7(4) . . ?
O2 C3 C4 111.2(3) . . ?
C3 C4 C5 112.8(4) . . ?
C3 C4 H4A 109.0 . . ?
C5 C4 H4A 109.0 . . ?
C3 C4 H4B 109.0 . . ?
C5 C4 H4B 109.0 . . ?
H4A C4 H4B 107.8 . . ?
C6 C5 C8 110.9(4) . . ?
C6 C5 C4 107.5(4) . . ?
C8 C5 C4 109.0(4) . . ?
C6 C5 C7 109.6(4) . . ?
C8 C5 C7 109.4(4) . . ?
C4 C5 C7 110.4(4) . . ?
C1 C6 C5 116.5(4) . . ?
C1 C6 H6A 108.2 . . ?
C5 C6 H6A 108.2 . . ?
C1 C6 H6B 108.2 . . ?
C5 C6 H6B 108.2 . . ?
H6A C6 H6B 107.3 . . ?
C5 C7 H7A 109.5 . . ?
C5 C7 H7B 109.5 . . ?
H7A C7 H7B 109.5 . . ?
C5 C7 H7C 109.5 . . ?
H7A C7 H7C 109.5 . . ?
H7B C7 H7C 109.5 . . ?
C5 C8 H8A 109.5 . . ?
C5 C8 H8B 109.5 . . ?
H8A C8 H8B 109.5 . . ?
C5 C8 H8C 109.5 . . ?
H8A C8 H8C 109.5 . . ?
H8B C8 H8C 109.5 . . ?
C2 C9 C10 108.8(3) . . ?
C2 C9 C12 111.7(4) . . ?
C10 C9 C12 110.8(3) . . ?
C2 C9 H9 108.5 . . ?
C10 C9 H9 108.5 . . ?
C12 C9 H9 108.5 . . ?
C11 C10 C18 119.5(4) . . ?
C11 C10 C9 120.2(4) . . ?
C18 C10 C9 120.3(4) . . ?
C10 C11 N1 125.7(4) . . ?
C10 C11 O2 123.5(4) . . ?
N1 C11 O2 110.9(4) . . ?
C13 C12 C17 118.1(4) . . ?
C13 C12 C9 121.3(5) . . ?
C17 C12 C9 120.6(4) . . ?
C12 C13 C14 120.6(5) . . ?
C12 C13 H13 119.7 . . ?
C14 C13 H13 119.7 . . ?
C15 C14 C13 120.1(5) . . ?
C15 C14 H14 119.9 . . ?
C13 C14 H14 119.9 . . ?
C14 C15 C16 120.4(5) . . ?
C14 C15 Cl1 119.8(5) . . ?
C16 C15 Cl1 119.8(6) . . ?
C15 C16 C17 119.2(6) . . ?
C15 C16 H16 120.4 . . ?
C17 C16 H16 120.4 . . ?
C12 C17 C16 121.6(5) . . ?
C12 C17 H17 119.2 . . ?
C16 C17 H17 119.2 . . ?
O3 C18 C10 122.6(4) . . ?
O3 C18 C19 122.1(4) . . ?
C10 C18 C19 115.2(4) . . ?
C30 C19 C20 119.1(4) . . ?
C30 C19 C18 119.7(4) . . ?
C20 C19 C18 121.1(4) . . ?
N1 C20 C19 120.2(4) . . ?
N1 C20 C27 120.7(4) . . ?
C19 C20 C27 119.2(4) . . ?
C26 C21 C22 121.9(4) . . ?
C26 C21 N1 120.2(4) . . ?
C22 C21 N1 117.9(4) . . ?
C21 C22 C23 118.3(5) . . ?
C21 C22 H22 120.9 . . ?
C23 C22 H22 120.9 . . ?
C24 C23 C22 120.6(5) . . ?
C24 C23 H23 119.7 . . ?
C22 C23 H23 119.7 . . ?
C23 C24 C25 119.8(5) . . ?
C23 C24 H24 120.1 . . ?
C25 C24 H24 120.1 . . ?
C24 C25 C26 120.9(6) . . ?
C24 C25 H25 119.6 . . ?
C26 C25 H25 119.6 . . ?
C21 C26 C25 118.5(5) . . ?
C21 C26 H26 120.7 . . ?
C25 C26 H26 120.7 . . ?
C28 C27 C20 120.9(4) . . ?
C28 C27 H27 119.6 . . ?
C20 C27 H27 119.6 . . ?
C27 C28 C29 119.3(4) . . ?
C27 C28 H28 120.3 . . ?
C29 C28 H28 120.3 . . ?
C30 C29 C28 121.3(5) . . ?
C30 C29 Cl2 120.5(4) . . ?
C28 C29 Cl2 118.1(4) . . ?
C29 C30 C19 120.2(4) . . ?
C29 C30 H30 119.9 . . ?
C19 C30 H30 119.9 . . ?
C32 C31 H31A 109.5 . . ?
C32 C31 H31B 109.5 . . ?
H31A C31 H31B 109.5 . . ?
C32 C31 H31C 109.5 . . ?
H31A C31 H31C 109.5 . . ?
H31B C31 H31C 109.5 . . ?
O4 C32 C31 123.9(9) . . ?
O4 C32 C33 116.5(9) . . ?
C31 C32 C33 119.6(9) . . ?
C32 C33 H33A 109.5 . . ?
C32 C33 H33B 109.5 . . ?
H33A C33 H33B 109.5 . . ?
C32 C33 H33C 109.5 . . ?
H33A C33 H33C 109.5 . . ?
H33B C33 H33C 109.5 . . ?

loop_
_geom_bond_atom_site_label_1
_geom_bond_atom_site_label_2
_geom_bond_distance
_geom_bond_site_symmetry_2
_geom_bond_publ_flag
Cl1 C15 1.730(5) . ?
Cl2 C29 1.746(5) . ?
O1 C1 1.216(5) . ?
O2 C11 1.367(5) . ?
O2 C3 1.392(4) . ?
O3 C18 1.240(5) . ?
O4 C32 1.225(8) . ?
N1 C11 1.365(5) . ?
N1 C20 1.391(5) . ?
N1 C21 1.452(5) . ?
C1 C2 1.467(6) . ?
C1 C6 1.515(6) . ?
C2 C3 1.334(5) . ?
C2 C9 1.495(6) . ?
C3 C4 1.479(6) . ?
C4 C5 1.529(6) . ?
C4 H4A 0.9700 . ?
C4 H4B 0.9700 . ?
C5 C6 1.517(6) . ?
C5 C8 1.519(6) . ?
C5 C7 1.541(6) . ?
C6 H6A 0.9700 . ?
C6 H6B 0.9700 . ?
C7 H7A 0.9600 . ?
C7 H7B 0.9600 . ?
C7 H7C 0.9600 . ?
C8 H8A 0.9600 . ?
C8 H8B 0.9600 . ?
C8 H8C 0.9600 . ?
C9 C10 1.509(5) . ?
C9 C12 1.525(5) . ?
C9 H9 0.9800 . ?
C10 C11 1.347(5) . ?
C10 C18 1.442(6) . ?
C12 C13 1.370(6) . ?
C12 C17 1.380(6) . ?
C13 C14 1.403(7) . ?
C13 H13 0.9300 . ?
C14 C15 1.357(7) . ?
C14 H14 0.9300 . ?
C15 C16 1.368(7) . ?
C16 C17 1.390(6) . ?
C16 H16 0.9300 . ?
C17 H17 0.9300 . ?
C18 C19 1.469(6) . ?
C19 C30 1.391(6) . ?
C19 C20 1.397(5) . ?
C20 C27 1.407(5) . ?
C21 C26 1.361(6) . ?
C21 C22 1.367(6) . ?
C22 C23 1.389(6) . ?
C22 H22 0.9300 . ?
C23 C24 1.359(7) . ?
C23 H23 0.9300 . ?
C24 C25 1.361(8) . ?
C24 H24 0.9300 . ?
C25 C26 1.381(6) . ?
C25 H25 0.9300 . ?
C26 H26 0.9300 . ?
C27 C28 1.360(6) . ?
C27 H27 0.9300 . ?
C28 C29 1.382(6) . ?
C28 H28 0.9300 . ?
C29 C30 1.368(6) . ?
C30 H30 0.9300 . ?
C31 C32 1.381(10) . ?
C31 H31A 0.9600 . ?
C31 H31B 0.9600 . ?
C31 H31C 0.9600 . ?
C32 C33 1.477(9) . ?
C33 H33A 0.9600 . ?
C33 H33B 0.9600 . ?
C33 H33C 0.9600 . ?
